data_4348556
loop_
_publ_author_name
'Guo, Furong'
'Chen, Cheng'
'Wang, Kangcai'
'Zhang, Qinghua'
'Lin, Zhien'

_publ_section_title
;
 Supramolecular Templating Approach for the Solvent-Free Synthesis of
 Open-Framework Metal Oxalates.
;
_journal_issue 16
_journal_name_full 'Inorganic chemistry'
_journal_page_first 7817
_journal_page_last 7819
_journal_paper_doi 10.1021/acs.inorgchem.6b01341
_journal_volume 55
_journal_year 2016
_chemical_formula_moiety 'C3 In O10 S, C6 H16 N2'
_chemical_formula_sum 'C9 H16 In N2 O10 S'
_chemical_formula_weight 459.12
_space_group_crystal_system tetragonal
_space_group_IT_number 88
_space_group_name_Hall '-I 4ad'
_space_group_name_H-M_alt 'I 41/a :2'
_atom_sites_solution_hydrogens geom
_atom_sites_solution_primary direct
_audit_creation_date 2016-04-20
_audit_creation_method
;
Olex2 1.2
(compiled 2016.02.19 svn.r3266 for OlexSys, GUI svn.r5155)
;
_cell_angle_alpha 90
_cell_angle_beta 90
_cell_angle_gamma 90
_cell_formula_units_Z 16
_cell_length_a 26.0767(6)
_cell_length_b 26.0767(6)
_cell_length_c 8.9467(3)
_cell_measurement_reflns_used 4592
_cell_measurement_temperature 293.55(10)
_cell_measurement_theta_max 28.1040
_cell_measurement_theta_min 3.9390
_cell_volume 6083.7(3)
_computing_cell_refinement
;
CrysAlisPro, Agilent Technologies,
Version 1.171.37.35 (release 13-08-2014 CrysAlis171 .NET)
(compiled Aug 13 2014,18:06:01)
;
_computing_data_collection
;
CrysAlisPro, Agilent Technologies,
Version 1.171.37.35 (release 13-08-2014 CrysAlis171 .NET)
(compiled Aug 13 2014,18:06:01)
;
_computing_data_reduction
;
CrysAlisPro, Agilent Technologies,
Version 1.171.37.35 (release 13-08-2014 CrysAlis171 .NET)
(compiled Aug 13 2014,18:06:01)
;
_computing_molecular_graphics 'Olex2 (Dolomanov et al., 2009)'
_computing_publication_material 'Olex2 (Dolomanov et al., 2009)'
_computing_structure_refinement 'ShelXL (Sheldrick, 2015)'
_computing_structure_solution 'ShelXT (Sheldrick, 2015)'
_diffrn_ambient_environment air
_diffrn_ambient_temperature 293.55(10)
_diffrn_detector 'CCD plate'
_diffrn_detector_area_resol_mean 15.9595
_diffrn_detector_type EosS2
_diffrn_measured_fraction_theta_full 0.997
_diffrn_measured_fraction_theta_max 0.998
_diffrn_measurement_details
;
#__ type_ start__ end____ width___ exp.time_
  1 omega   -9.00   99.00   1.0000   18.8700
omega____ theta____ kappa____ phi______ frames
    -       25.2025   57.0000   30.0000 108

#__ type_ start__ end____ width___ exp.time_
  2 omega  -67.00   46.00   1.0000   18.8700
omega____ theta____ kappa____ phi______ frames
    -      -26.1400   77.0000 -150.0000 113
;
_diffrn_measurement_device 'four-circle diffractometer'
_diffrn_measurement_device_type 'New Gemini, Dual, Cu at zero, EosS2'
_diffrn_measurement_method '\w scans'
_diffrn_orient_matrix_UB_11 0.0009732000
_diffrn_orient_matrix_UB_12 -0.0269968000
_diffrn_orient_matrix_UB_13 -0.0089455000
_diffrn_orient_matrix_UB_21 0.0262825000
_diffrn_orient_matrix_UB_22 0.0001513000
_diffrn_orient_matrix_UB_23 0.0202847000
_diffrn_orient_matrix_UB_31 -0.0068937000
_diffrn_orient_matrix_UB_32 -0.0032451000
_diffrn_orient_matrix_UB_33 0.0761798000
_diffrn_radiation_monochromator graphite
_diffrn_radiation_probe x-ray
_diffrn_radiation_type MoK\a
_diffrn_radiation_wavelength 0.71073
_diffrn_reflns_av_R_equivalents 0.0302
_diffrn_reflns_av_unetI/netI 0.0300
_diffrn_reflns_Laue_measured_fraction_full 0.997
_diffrn_reflns_Laue_measured_fraction_max 0.998
_diffrn_reflns_limit_h_max 27
_diffrn_reflns_limit_h_min -32
_diffrn_reflns_limit_k_max 32
_diffrn_reflns_limit_k_min -10
_diffrn_reflns_limit_l_max 11
_diffrn_reflns_limit_l_min -9
_diffrn_reflns_number 9187
_diffrn_reflns_point_group_measured_fraction_full 0.997
_diffrn_reflns_point_group_measured_fraction_max 0.998
_diffrn_reflns_theta_full 25.242
_diffrn_reflns_theta_max 26.366
_diffrn_reflns_theta_min 3.494
_diffrn_source 'Enhance (Mo) X-ray Source'
_exptl_absorpt_coefficient_mu 1.746
_exptl_absorpt_correction_T_max 1.00000
_exptl_absorpt_correction_T_min 0.61371
_exptl_absorpt_correction_type multi-scan
_exptl_absorpt_process_details
;
CrysAlisPro, Agilent Technologies,
Version 1.171.37.35 (release 13-08-2014 CrysAlis171 .NET)
(compiled Aug 13 2014,18:06:01)
Empirical absorption correction using spherical harmonics,
 implemented in SCALE3 ABSPACK scaling algorithm.
;
_exptl_crystal_colour 'clear colourless'
_exptl_crystal_colour_lustre clear
_exptl_crystal_colour_primary colourless
_exptl_crystal_density_diffrn 2.005
_exptl_crystal_description block
_exptl_crystal_F_000 3664
_exptl_crystal_size_max 0.26
_exptl_crystal_size_mid 0.24
_exptl_crystal_size_min 0.18
_refine_diff_density_max 0.415
_refine_diff_density_min -0.901
_refine_diff_density_rms 0.084
_refine_ls_extinction_method none
_refine_ls_goodness_of_fit_ref 1.033
_refine_ls_hydrogen_treatment constr
_refine_ls_matrix_type full
_refine_ls_number_parameters 209
_refine_ls_number_reflns 3117
_refine_ls_number_restraints 0
_refine_ls_restrained_S_all 1.033
_refine_ls_R_factor_all 0.0325
_refine_ls_R_factor_gt 0.0266
_refine_ls_shift/su_max 0.001
_refine_ls_shift/su_mean 0.000
_refine_ls_structure_factor_coef Fsqd
_refine_ls_weighting_details 'w=1/[\s^2^(Fo^2^)+(0.0343P)^2^+7.9271P] where P=(Fo^2^+2Fc^2^)/3'
_refine_ls_weighting_scheme calc
_refine_ls_wR_factor_gt 0.0640
_refine_ls_wR_factor_ref 0.0684
_reflns_Friedel_coverage 0.000
_reflns_number_gt 2733
_reflns_number_total 3117
_reflns_threshold_expression 'I > 2\s(I)'
_cod_data_source_file ic6b01341_si_006.cif
_cod_data_source_block 1
_cod_original_sg_symbol_H-M 'I 41/a'
_cod_database_code 4348556
_shelx_space_group_comment
;
The symmetry employed for this shelxl refinement is uniquely defined
by the following loop, which should always be used as a source of
symmetry information in preference to the above space-group names.
They are only intended as comments.
;
_reflns_odcompleteness_completeness 99.67
_reflns_odcompleteness_iscentric 1
_reflns_odcompleteness_theta 26.32
_olex2_refinement_description
;
1. Fixed Uiso
 At 1.2 times of:
  All C(H,H) groups, All N(H) groups, All N(H,H) groups
 At 1.5 times of:
  All C(H,H,H) groups
2.a Ternary CH refined with riding coordinates:
 N1(H1)
2.b Secondary CH2 refined with riding coordinates:
 C5(H5A,H5B), C6(H6A,H6B), C7(H7A,H7B), C8(H8A,H8B), C9(H9A,H9B), N2(H2A,H2B)
2.c Idealised Me refined as rotating group:
 C4(H4A,H4B,H4C)
;
_shelx_shelxl_version_number 2014/7
_olex2_submission_special_instructions 'No special instructions were received'

loop_
_space_group_symop_operation_xyz
'x, y, z'
'-x+1/2, -y, z+1/2'
'-y+3/4, x+1/4, z+1/4'
'y+3/4, -x+3/4, z+3/4'
'x+1/2, y+1/2, z+1/2'
'-x+1, -y+1/2, z+1'
'-y+5/4, x+3/4, z+3/4'
'y+5/4, -x+5/4, z+5/4'
'-x, -y, -z'
'x-1/2, y, -z-1/2'
'y-3/4, -x-1/4, -z-1/4'
'-y-3/4, x-3/4, -z-3/4'
'-x+1/2, -y+1/2, -z+1/2'
'x, y+1/2, -z'
'y-1/4, -x+1/4, -z+1/4'
'-y-1/4, x-1/4, -z-1/4'

loop_
_atom_site_label
_atom_site_type_symbol
_atom_site_fract_x
_atom_site_fract_y
_atom_site_fract_z
_atom_site_U_iso_or_equiv
_atom_site_adp_type
_atom_site_occupancy
_atom_site_site_symmetry_order
_atom_site_calc_flag
_atom_site_refinement_flags_posn
In1 In 0.27433(2) 0.14260(2) 0.68362(2) 0.02133(8) Uani 1 1 d .
S1 S 0.38841(3) 0.19116(3) 0.64279(9) 0.03025(18) Uani 1 1 d .
O1 O 0.20388(8) 0.10474(8) 0.7386(2) 0.0311(5) Uani 1 1 d .
O2 O 0.14221(8) 0.05547(8) 0.6463(2) 0.0304(5) Uani 1 1 d .
O3 O 0.24115(7) 0.11843(8) 0.4610(2) 0.0255(4) Uani 1 1 d .
O4 O 0.18260(8) 0.06349(8) 0.3734(2) 0.0284(5) Uani 1 1 d .
O5 O 0.27566(9) 0.20258(8) 0.8639(2) 0.0336(5) Uani 1 1 d .
O6 O 0.26735(9) 0.28655(8) 0.9038(3) 0.0395(6) Uani 1 1 d .
O7 O 0.33733(8) 0.17639(9) 0.5781(2) 0.0347(5) Uani 1 1 d .
O8 O 0.38244(12) 0.23538(10) 0.7375(3) 0.0602(8) Uani 1 1 d .
O9 O 0.40687(10) 0.14726(11) 0.7311(3) 0.0565(7) Uani 1 1 d .
O10 O 0.42083(9) 0.20098(10) 0.5127(3) 0.0472(6) Uani 1 1 d .
C1 C 0.18122(10) 0.08208(11) 0.6323(3) 0.0240(6) Uani 1 1 d .
C2 C 0.20363(10) 0.08871(10) 0.4739(3) 0.0215(6) Uani 1 1 d .
C3 C 0.26249(11) 0.24698(11) 0.8266(3) 0.0255(6) Uani 1 1 d .
C4 C 0.68126(15) 0.14492(16) 0.3980(5) 0.0541(10) Uani 1 1 d .
H4A H 0.6670 0.1576 0.3061 0.081 Uiso 1 1 calc GR
H4B H 0.7153 0.1322 0.3802 0.081 Uiso 1 1 calc GR
H4C H 0.6826 0.1722 0.4698 0.081 Uiso 1 1 calc GR
C5 C 0.64816(12) 0.10232(13) 0.4571(3) 0.0358(7) Uani 1 1 d .
H5A H 0.6468 0.0750 0.3836 0.043 Uiso 1 1 calc R
H5B H 0.6638 0.0885 0.5469 0.043 Uiso 1 1 calc R
C6 C 0.59223(13) 0.15840(13) 0.6140(4) 0.0396(8) Uani 1 1 d .
H6A H 0.6106 0.1889 0.5820 0.048 Uiso 1 1 calc R
H6B H 0.6091 0.1452 0.7025 0.048 Uiso 1 1 calc R
C7 C 0.53752(13) 0.17264(14) 0.6523(5) 0.0461(9) Uani 1 1 d .
H7A H 0.5374 0.1970 0.7343 0.055 Uiso 1 1 calc R
H7B H 0.5215 0.1889 0.5666 0.055 Uiso 1 1 calc R
C8 C 0.56370(14) 0.07298(13) 0.5379(4) 0.0407(8) Uani 1 1 d .
H8A H 0.5637 0.0482 0.4572 0.049 Uiso 1 1 calc R
H8B H 0.5793 0.0571 0.6247 0.049 Uiso 1 1 calc R
C9 C 0.50978(14) 0.08775(15) 0.5739(4) 0.0446(9) Uani 1 1 d .
H9A H 0.4936 0.1018 0.4853 0.054 Uiso 1 1 calc R
H9B H 0.4907 0.0575 0.6037 0.054 Uiso 1 1 calc R
N1 N 0.59438(10) 0.11901(10) 0.4928(3) 0.0308(6) Uani 1 1 d .
H1 H 0.5791 0.1336 0.4023 0.037 Uiso 1 1 calc R
N2 N 0.50785(11) 0.12608(12) 0.6954(3) 0.0424(7) Uani 1 1 d .
H2A H 0.5210 0.1127 0.7785 0.051 Uiso 1 1 calc R
H2B H 0.4754 0.1346 0.7135 0.051 Uiso 1 1 calc R

loop_
_atom_site_aniso_label
_atom_site_aniso_U_11
_atom_site_aniso_U_22
_atom_site_aniso_U_33
_atom_site_aniso_U_23
_atom_site_aniso_U_13
_atom_site_aniso_U_12
In1 0.02280(12) 0.02201(12) 0.01919(12) -0.00053(7) -0.00187(7) 0.00009(7)
S1 0.0275(4) 0.0367(4) 0.0266(4) -0.0013(3) 0.0014(3) -0.0082(3)
O1 0.0284(11) 0.0461(13) 0.0187(10) -0.0058(9) 0.0030(9) -0.0102(9)
O2 0.0279(11) 0.0408(12) 0.0225(11) -0.0032(9) 0.0018(9) -0.0101(9)
O3 0.0256(10) 0.0319(11) 0.0189(10) 0.0008(8) -0.0011(8) -0.0038(8)
O4 0.0277(11) 0.0379(12) 0.0196(10) -0.0041(9) 0.0005(8) -0.0079(9)
O5 0.0500(14) 0.0258(11) 0.0251(11) -0.0020(9) -0.0051(10) 0.0089(9)
O6 0.0532(15) 0.0286(12) 0.0367(13) -0.0073(10) -0.0216(11) 0.0117(10)
O7 0.0288(11) 0.0497(14) 0.0257(11) -0.0013(10) 0.0015(9) -0.0104(10)
O8 0.086(2) 0.0491(16) 0.0454(16) -0.0191(13) 0.0113(15) -0.0256(14)
O9 0.0403(14) 0.0683(18) 0.0608(18) 0.0265(15) -0.0036(13) 0.0073(13)
O10 0.0341(13) 0.0737(18) 0.0338(13) 0.0022(12) 0.0090(11) -0.0157(12)
C1 0.0230(14) 0.0289(15) 0.0202(14) -0.0025(12) 0.0010(11) 0.0003(11)
C2 0.0194(13) 0.0251(14) 0.0201(14) 0.0003(11) -0.0010(11) -0.0008(10)
C3 0.0269(15) 0.0248(14) 0.0247(15) -0.0015(12) -0.0007(12) 0.0032(11)
C4 0.042(2) 0.058(2) 0.062(3) -0.012(2) 0.0040(19) -0.0068(18)
C5 0.0390(18) 0.0442(19) 0.0244(16) -0.0048(14) -0.0061(14) 0.0041(14)
C6 0.0392(19) 0.0384(18) 0.0412(19) -0.0094(15) -0.0023(15) -0.0008(14)
C7 0.040(2) 0.047(2) 0.052(2) -0.0060(18) -0.0002(17) 0.0043(16)
C8 0.053(2) 0.0363(18) 0.0325(18) 0.0011(14) 0.0050(16) -0.0096(15)
C9 0.048(2) 0.053(2) 0.0333(19) 0.0068(16) 0.0001(16) -0.0147(16)
N1 0.0354(14) 0.0339(14) 0.0231(12) 0.0011(11) -0.0016(11) -0.0035(11)
N2 0.0342(15) 0.0593(19) 0.0337(16) 0.0056(14) 0.0019(12) 0.0029(13)

loop_
_atom_type_symbol
_atom_type_description
_atom_type_scat_dispersion_real
_atom_type_scat_dispersion_imag
_atom_type_scat_source
C C 0.0033 0.0016 'International Tables Vol C Tables 4.2.6.8 and 6.1.1.4'
H H 0.0000 0.0000 'International Tables Vol C Tables 4.2.6.8 and 6.1.1.4'
In In -0.7276 1.3100 'International Tables Vol C Tables 4.2.6.8 and 6.1.1.4'
N N 0.0061 0.0033 'International Tables Vol C Tables 4.2.6.8 and 6.1.1.4'
O O 0.0106 0.0060 'International Tables Vol C Tables 4.2.6.8 and 6.1.1.4'
S S 0.1246 0.1234 'International Tables Vol C Tables 4.2.6.8 and 6.1.1.4'

loop_
_geom_angle_atom_site_label_1
_geom_angle_atom_site_label_2
_geom_angle_atom_site_label_3
_geom_angle
_geom_angle_site_symmetry_1
_geom_angle_site_symmetry_3
O1 In1 O2 85.97(8) . 8_444
O1 In1 O3 75.27(7) . .
O1 In1 O4 92.41(8) . 8_444
O1 In1 O5 99.74(8) . .
O1 In1 O6 92.48(9) . 13_556
O2 In1 O3 140.13(7) 8_444 .
O2 In1 O4 72.06(7) 8_444 8_444
O2 In1 O6 141.74(8) 8_444 13_556
O3 In1 O4 73.92(7) . 8_444
O3 In1 O6 75.01(7) . 13_556
O4 In1 O6 146.13(8) 8_444 13_556
O5 In1 O2 70.71(7) . 8_444
O5 In1 O3 146.31(7) . .
O5 In1 O4 139.72(7) . 8_444
O5 In1 O6 71.92(8) . 13_556
O7 In1 O1 166.41(8) . .
O7 In1 O2 105.52(8) . 8_444
O7 In1 O3 91.16(7) . .
O7 In1 O4 84.47(8) . 8_444
O7 In1 O5 91.07(8) . .
O7 In1 O6 83.00(9) . 13_556
O8 S1 O7 109.66(16) . .
O8 S1 O9 110.02(18) . .
O8 S1 O10 113.03(16) . .
O9 S1 O7 107.30(14) . .
O10 S1 O7 104.54(13) . .
O10 S1 O9 111.98(16) . .
C1 O1 In1 116.28(18) . .
C1 O2 In1 116.51(18) . 7_444
C2 O3 In1 112.93(17) . .
C2 O4 In1 116.54(17) . 7_444
C3 O5 In1 116.63(18) . .
C3 O6 In1 115.56(18) . 13_556
S1 O7 In1 129.12(13) . .
O1 C1 C2 117.4(2) . .
O2 C1 O1 124.7(3) . .
O2 C1 C2 117.8(2) . .
O3 C2 C1 116.7(2) . .
O4 C2 O3 127.3(3) . .
O4 C2 C1 116.0(2) . .
O5 C3 C3 116.8(3) . 13_556
O6 C3 O5 126.1(3) . .
O6 C3 C3 117.1(3) . 13_556
H4A C4 H4B 109.5 . .
H4A C4 H4C 109.5 . .
H4B C4 H4C 109.5 . .
C5 C4 H4A 109.5 . .
C5 C4 H4B 109.5 . .
C5 C4 H4C 109.5 . .
C4 C5 H5A 108.9 . .
C4 C5 H5B 108.9 . .
H5A C5 H5B 107.7 . .
N1 C5 C4 113.4(3) . .
N1 C5 H5A 108.9 . .
N1 C5 H5B 108.9 . .
H6A C6 H6B 108.0 . .
C7 C6 H6A 109.3 . .
C7 C6 H6B 109.3 . .
N1 C6 H6A 109.3 . .
N1 C6 H6B 109.3 . .
N1 C6 C7 111.6(3) . .
C6 C7 H7A 109.6 . .
C6 C7 H7B 109.6 . .
H7A C7 H7B 108.1 . .
N2 C7 C6 110.4(3) . .
N2 C7 H7A 109.6 . .
N2 C7 H7B 109.6 . .
H8A C8 H8B 108.1 . .
C9 C8 H8A 109.5 . .
C9 C8 H8B 109.5 . .
C9 C8 N1 110.8(3) . .
N1 C8 H8A 109.5 . .
N1 C8 H8B 109.5 . .
C8 C9 H9A 109.3 . .
C8 C9 H9B 109.3 . .
H9A C9 H9B 108.0 . .
N2 C9 C8 111.4(3) . .
N2 C9 H9A 109.3 . .
N2 C9 H9B 109.3 . .
C5 N1 H1 108.5 . .
C6 N1 C5 112.9(2) . .
C6 N1 C8 109.6(2) . .
C6 N1 H1 108.5 . .
C8 N1 C5 108.9(3) . .
C8 N1 H1 108.5 . .
C7 N2 H2A 109.6 . .
C7 N2 H2B 109.6 . .
C9 N2 C7 110.1(3) . .
C9 N2 H2A 109.6 . .
C9 N2 H2B 109.6 . .
H2A N2 H2B 108.2 . .

loop_
_geom_bond_atom_site_label_1
_geom_bond_atom_site_label_2
_geom_bond_distance
_geom_bond_site_symmetry_2
In1 O1 2.1428(19) .
In1 O2 2.259(2) 8_444
In1 O3 2.2615(19) .
In1 O4 2.2753(19) 8_444
In1 O5 2.247(2) .
In1 O6 2.282(2) 13_556
In1 O7 2.090(2) .
S1 O7 1.502(2) .
S1 O8 1.439(3) .
S1 O9 1.472(3) .
S1 O10 1.461(2) .
O1 C1 1.266(3) .
O2 In1 2.259(2) 7_444
O2 C1 1.238(3) .
O3 C2 1.253(3) .
O4 In1 2.2754(19) 7_444
O4 C2 1.242(3) .
O5 C3 1.253(3) .
O6 In1 2.282(2) 13_556
O6 C3 1.248(4) .
C1 C2 1.543(4) .
C3 C3 1.526(6) 13_556
C4 H4A 0.9600 .
C4 H4B 0.9600 .
C4 H4C 0.9600 .
C4 C5 1.503(5) .
C5 H5A 0.9700 .
C5 H5B 0.9700 .
C5 N1 1.503(4) .
C6 H6A 0.9700 .
C6 H6B 0.9700 .
C6 C7 1.514(5) .
C6 N1 1.494(4) .
C7 H7A 0.9700 .
C7 H7B 0.9700 .
C7 N2 1.490(5) .
C8 H8A 0.9700 .
C8 H8B 0.9700 .
C8 C9 1.493(5) .
C8 N1 1.498(4) .
C9 H9A 0.9700 .
C9 H9B 0.9700 .
C9 N2 1.477(4) .
N1 H1 0.9800 .
N2 H2A 0.8900 .
N2 H2B 0.8900 .

loop_
_geom_hbond_atom_site_label_D
_geom_hbond_atom_site_label_H
_geom_hbond_atom_site_label_A
_geom_hbond_distance_DH
_geom_hbond_distance_HA
_geom_hbond_distance_DA
_geom_hbond_angle_DHA
_geom_hbond_site_symmetry_A
N1 H1 O10 0.98 1.93 2.907(4) 172.6 16_656
N2 H2A O8 0.89 2.16 2.847(4) 133.3 16_657
N2 H2B O9 0.89 1.82 2.709(4) 173.0 .

loop_
_geom_torsion_atom_site_label_1
_geom_torsion_atom_site_label_2
_geom_torsion_atom_site_label_3
_geom_torsion_atom_site_label_4
_geom_torsion
_geom_torsion_site_symmetry_1
_geom_torsion_site_symmetry_4
In1 O1 C1 O2 174.7(2) . .
In1 O1 C1 C2 -6.0(3) . .
In1 O2 C1 O1 176.0(2) 7_444 .
In1 O2 C1 C2 -3.4(3) 7_444 .
In1 O3 C2 O4 -168.6(2) . .
In1 O3 C2 C1 10.7(3) . .
In1 O4 C2 O3 -170.1(2) 7_444 .
In1 O4 C2 C1 10.6(3) 7_444 .
In1 O5 C3 O6 -169.5(3) . .
In1 O5 C3 C3 11.4(4) . 13_556
In1 O6 C3 O5 -169.1(2) 13_556 .
In1 O6 C3 C3 10.0(4) 13_556 13_556
O1 C1 C2 O3 -3.8(4) . .
O1 C1 C2 O4 175.6(2) . .
O2 C1 C2 O3 175.6(2) . .
O2 C1 C2 O4 -5.0(4) . .
O8 S1 O7 In1 -72.0(2) . .
O9 S1 O7 In1 47.5(2) . .
O10 S1 O7 In1 166.52(17) . .
C4 C5 N1 C6 -62.9(4) . .
C4 C5 N1 C8 175.2(3) . .
C6 C7 N2 C9 -56.6(4) . .
C7 C6 N1 C5 -177.4(3) . .
C7 C6 N1 C8 -55.9(4) . .
C8 C9 N2 C7 58.3(4) . .
C9 C8 N1 C5 -179.8(3) . .
C9 C8 N1 C6 56.3(4) . .
N1 C6 C7 N2 56.5(4) . .
N1 C8 C9 N2 -58.4(4) . .
